data_4511542
loop_
_publ_author_name
'Chakraborty, Prateeti'
'Adhikary, Jaydeep'
'Samanta, Sugata'
'Escudero, Daniel'
'Castro, Abril C.'
'Swart, Marcel'
'Ghosh, Sanjib'
'Bauz\'a, Antonio'
'Frontera, Antonio'
'Zangrando, Ennio'
'Das, Debasis'

_publ_section_title
;
 Combined Experimental and Theoretical Investigation of Ligand and Anion
 Controlled Complex Formation with Unprecedented Structural Features and
 Photoluminescence Properties of Zinc(II) Complexes
;
_journal_issue 8
_journal_name_full 'Crystal Growth &amp; Design'
_journal_page_first 4111
_journal_paper_doi 10.1021/cg500717n
_journal_volume 14
_journal_year 2014
_chemical_formula_moiety 'C15 H16 Cl N4 O2 S2 Zn, C13 H20 Cl N2 O4 Zn'
_chemical_formula_sum 'C28 H36 Cl2 N6 O6 S2 Zn2'
_chemical_formula_weight 818.39
_chemical_name_systematic
; 
 ? 
;
_space_group_IT_number 2
_symmetry_cell_setting triclinic
_symmetry_space_group_name_Hall '-P 1'
_symmetry_space_group_name_H-M 'P -1'
_atom_sites_solution_hydrogens geom
_atom_sites_solution_primary direct
_atom_sites_solution_secondary difmap
_audit_creation_method SHELXL-97
_cell_angle_alpha 89.705(2)
_cell_angle_beta 86.941(2)
_cell_angle_gamma 84.171(2)
_cell_formula_units_Z 2
_cell_length_a 9.0372(12)
_cell_length_b 12.5384(16)
_cell_length_c 15.1211(19)
_cell_measurement_temperature 293(2)
_cell_volume 1702.1(4)
_computing_cell_refinement 'BRUKER SMART (Bruker, 2000)'
_computing_data_collection 'BRUKER SMART (Bruker, 2000)'
_computing_data_reduction 'BRUKER SAINT (Bruker, 2000)'
_computing_molecular_graphics 'Ortep3 for Windows (Farrugia,1997)'
_computing_publication_material 'Wingx Version 2013.2 (Farrugia, 2012)'
_computing_structure_refinement 'SHELX97 (Sheldrick, 2008)'
_computing_structure_solution 'SHELX97 (Sheldrick, 2008)'
_diffrn_ambient_temperature 293(2)
_diffrn_measured_fraction_theta_full 0.980
_diffrn_measured_fraction_theta_max 0.980
_diffrn_measurement_device_type 'BRUKER SMART APEX CCD DIFFRACTOMETER'
_diffrn_measurement_method 'OMEGA-PHI SCAN'
_diffrn_radiation_monochromator graphite
_diffrn_radiation_source 'fine-focus sealed tube'
_diffrn_radiation_type MoK\a
_diffrn_radiation_wavelength 0.71073
_diffrn_reflns_av_R_equivalents 0.0266
_diffrn_reflns_av_sigmaI/netI 0.0443
_diffrn_reflns_limit_h_max 10
_diffrn_reflns_limit_h_min -10
_diffrn_reflns_limit_k_max 14
_diffrn_reflns_limit_k_min -14
_diffrn_reflns_limit_l_max 17
_diffrn_reflns_limit_l_min -17
_diffrn_reflns_number 11278
_diffrn_reflns_theta_full 24.56
_diffrn_reflns_theta_max 24.56
_diffrn_reflns_theta_min 1.35
_exptl_absorpt_coefficient_mu 1.739
_exptl_absorpt_correction_T_max 0.7084
_exptl_absorpt_correction_T_min 0.5909
_exptl_absorpt_correction_type multi-scan
_exptl_absorpt_process_details 'SADABS v.2.10 (Bruker, 2003)'
_exptl_crystal_colour colorless
_exptl_crystal_density_diffrn 1.597
_exptl_crystal_density_method 'not measured'
_exptl_crystal_description plate
_exptl_crystal_F_000 840
_exptl_crystal_size_max 0.42
_exptl_crystal_size_mid 0.40
_exptl_crystal_size_min 0.12
_refine_diff_density_max 0.694
_refine_diff_density_min -0.636
_refine_diff_density_rms 0.073
_refine_ls_extinction_method none
_refine_ls_goodness_of_fit_ref 1.088
_refine_ls_hydrogen_treatment mixed
_refine_ls_matrix_type full
_refine_ls_number_parameters 443
_refine_ls_number_reflns 5592
_refine_ls_number_restraints 0
_refine_ls_restrained_S_all 1.088
_refine_ls_R_factor_all 0.0608
_refine_ls_R_factor_gt 0.0432
_refine_ls_shift/su_max 0.001
_refine_ls_shift/su_mean 0.000
_refine_ls_structure_factor_coef Fsqd
_refine_ls_weighting_details 'calc w=1/[\s^2^(Fo^2^)+(0.0678P)^2^+0.4948P] where P=(Fo^2^+2Fc^2^)/3'
_refine_ls_weighting_scheme calc
_refine_ls_wR_factor_gt 0.1198
_refine_ls_wR_factor_ref 0.1291
_reflns_number_gt 4251
_reflns_number_total 5592
_reflns_threshold_expression >2sigma(I)
_cod_data_source_file cg500717n_si_002.cif
_cod_data_source_block 2
_cod_depositor_comments
;
The following automatic conversions were performed:

'_exptl_absorpt_correction_type' value 'MULTI-SCAN' changed to
'multi-scan' according to
/usr/data/users/saulius/crontab/automatic-downloads/rss-feeds/ACS/lib/dictionaries/cif_core.dic
dictionary named 'cif_core.dic' version 2.4.2 from 2011-04-26.

Automatic conversion script
Id: cif_fix_values 2281 2013-09-26 08:29:07Z andrius 

 Adding full bibliography for 4511541--4511544.cif.
;
_cod_database_code 4511542

loop_
_symmetry_equiv_pos_as_xyz
'x, y, z'
'-x, -y, -z'

loop_
_atom_site_label
_atom_site_type_symbol
_atom_site_fract_x
_atom_site_fract_y
_atom_site_fract_z
_atom_site_U_iso_or_equiv
_atom_site_adp_type
_atom_site_occupancy
_atom_site_symmetry_multiplicity
_atom_site_calc_flag
_atom_site_refinement_flags
Zn1 Zn 0.05284(5) 0.12125(4) 0.83999(3) 0.03883(17) Uani 1 1 d .
S1 S 0.25217(17) 0.27180(13) 0.57774(9) 0.0707(4) Uani 1 1 d .
S2 S -0.47317(14) 0.15906(14) 0.85549(9) 0.0707(4) Uani 1 1 d .
Cl1 Cl 0.4909(2) -0.39634(12) 0.89886(12) 0.0943(6) Uani 1 1 d .
O1 O 0.0808(3) -0.0337(2) 0.79430(19) 0.0456(8) Uani 1 1 d .
O2 O 0.0025(9) 0.4908(4) 0.8377(4) 0.138(2) Uani 1 1 d .
N1 N 0.1778(4) 0.0750(3) 0.9427(2) 0.0383(8) Uani 1 1 d .
N2 N 0.0457(4) 0.2900(3) 0.9269(2) 0.0449(9) Uani 1 1 d .
N3 N 0.1336(5) 0.1816(3) 0.7302(3) 0.0547(11) Uani 1 1 d .
N4 N -0.1659(4) 0.1311(3) 0.8501(3) 0.0490(10) Uani 1 1 d .
C1 C 0.1771(5) -0.1111(3) 0.8175(3) 0.0382(10) Uani 1 1 d .
C2 C 0.1931(5) -0.2085(4) 0.7715(3) 0.0455(11) Uani 1 1 d .
H2 H 0.1369 -0.2147 0.7224 0.055 Uiso 1 1 calc R
C3 C 0.2872(5) -0.2949(4) 0.7950(3) 0.0513(12) Uani 1 1 d .
H3 H 0.2927 -0.3587 0.7633 0.062 Uiso 1 1 calc R
C4 C 0.3740(5) -0.2864(4) 0.8665(3) 0.0506(12) Uani 1 1 d .
C5 C 0.3648(5) -0.1932(4) 0.9129(3) 0.0467(11) Uani 1 1 d .
H5 H 0.4243 -0.1884 0.9608 0.056 Uiso 1 1 calc R
C6 C 0.2680(4) -0.1042(3) 0.8903(3) 0.0353(10) Uani 1 1 d .
C7 C 0.2595(5) -0.0130(3) 0.9481(3) 0.0390(10) Uani 1 1 d .
H7 H 0.3217 -0.0192 0.9953 0.047 Uiso 1 1 calc R
C8 C 0.1858(6) 0.1537(4) 1.0140(3) 0.0586(14) Uani 1 1 d .
H8A H 0.2775 0.1873 1.0058 0.070 Uiso 1 1 calc R
H8B H 0.1863 0.1173 1.0707 0.070 Uiso 1 1 calc R
C9 C 0.0573(6) 0.2365(4) 1.0135(3) 0.0645(15) Uani 1 1 d .
H9A H -0.0335 0.2035 1.0280 0.077 Uiso 1 1 calc R
H9B H 0.0675 0.2895 1.0586 0.077 Uiso 1 1 calc R
C10 C -0.0981(6) 0.3585(5) 0.9302(5) 0.0809(19) Uani 1 1 d .
H10A H -0.1048 0.4050 0.9816 0.097 Uiso 1 1 calc R
H10B H -0.1798 0.3138 0.9354 0.097 Uiso 1 1 calc R
C11 C -0.1098(10) 0.4247(7) 0.8478(7) 0.130(4) Uani 1 1 d .
H11A H -0.1058 0.3775 0.7969 0.156 Uiso 1 1 calc R
H11B H -0.2052 0.4679 0.8499 0.156 Uiso 1 1 calc R
C12 C 0.1407(10) 0.4264(5) 0.8322(5) 0.109(3) Uani 1 1 d .
H12A H 0.2205 0.4725 0.8252 0.130 Uiso 1 1 calc R
H12B H 0.1449 0.3811 0.7801 0.130 Uiso 1 1 calc R
C13 C 0.1641(6) 0.3586(4) 0.9107(4) 0.0695(16) Uani 1 1 d .
H13A H 0.2584 0.3145 0.9025 0.083 Uiso 1 1 calc R
H13B H 0.1696 0.4039 0.9620 0.083 Uiso 1 1 calc R
C14 C 0.1816(5) 0.2187(4) 0.6667(3) 0.0476(11) Uani 1 1 d .
C15 C -0.2932(5) 0.1434(3) 0.8514(3) 0.0424(11) Uani 1 1 d .
Zn2 Zn 0.12219(6) 0.14450(4) 0.44003(3) 0.04489(18) Uani 1 1 d .
Cl2 Cl -0.48713(18) 0.50938(11) 0.63965(13) 0.0903(6) Uani 1 1 d .
N11 N 0.0457(4) 0.2933(3) 0.3924(2) 0.0378(8) Uani 1 1 d .
N12 N 0.3064(4) 0.1660(3) 0.3362(2) 0.0392(8) Uani 1 1 d .
O11 O -0.0576(3) 0.1511(2) 0.52456(19) 0.0407(7) Uani 1 1 d .
O12 O 0.5957(3) 0.0613(3) 0.3733(2) 0.0558(9) Uani 1 1 d .
O1W O 0.2152(4) 0.0144(3) 0.5047(2) 0.0489(8) Uani 1 1 d .
H1A H 0.281(6) 0.005(4) 0.560(4) 0.073 Uiso 1 1 d .
H1B H 0.167(6) -0.031(4) 0.493(4) 0.073 Uiso 1 1 d .
O2W O 0.0409(4) 0.0312(3) 0.3592(2) 0.0488(9) Uani 1 1 d .
H2A H 0.003(6) 0.033(5) 0.315(4) 0.073 Uiso 1 1 d .
H2B H 0.032(6) -0.025(5) 0.375(4) 0.073 Uiso 1 1 d .
C21 C -0.1476(5) 0.2367(3) 0.5497(3) 0.0377(10) Uani 1 1 d .
C22 C -0.2459(5) 0.2289(4) 0.6238(3) 0.0462(11) Uani 1 1 d .
H22 H -0.2414 0.1651 0.6556 0.034(11) Uiso 1 1 calc R
C23 C -0.3467(5) 0.3106(4) 0.6507(3) 0.0519(12) Uani 1 1 d .
H23 H -0.4114 0.3019 0.6996 0.038(11) Uiso 1 1 calc R
C24 C -0.3541(5) 0.4065(4) 0.6060(4) 0.0537(13) Uani 1 1 d .
C25 C -0.2582(5) 0.4194(4) 0.5350(3) 0.0533(13) Uani 1 1 d .
H25 H -0.2631 0.4850 0.5057 0.079(18) Uiso 1 1 calc R
C26 C -0.1530(5) 0.3365(3) 0.5050(3) 0.0413(10) Uani 1 1 d .
C27 C -0.0590(5) 0.3572(3) 0.4292(3) 0.0449(11) Uani 1 1 d .
H27 H -0.0757 0.4246 0.4037 0.052(13) Uiso 1 1 calc R
C28 C 0.1320(5) 0.3291(4) 0.3167(3) 0.0500(12) Uani 1 1 d .
H28A H 0.1989 0.3793 0.3356 0.088(19) Uiso 1 1 calc R
H28B H 0.0660 0.3656 0.2751 0.056(13) Uiso 1 1 calc R
C29 C 0.2202(5) 0.2344(4) 0.2724(3) 0.0487(12) Uani 1 1 d .
H29A H 0.1529 0.1917 0.2437 0.043(12) Uiso 1 1 calc R
H29B H 0.2883 0.2595 0.2270 0.029(10) Uiso 1 1 calc R
C30 C 0.4269(5) 0.2236(4) 0.3691(3) 0.0477(12) Uani 1 1 d .
H30A H 0.3838 0.2836 0.4054 0.031(11) Uiso 1 1 calc R
H30B H 0.4827 0.2519 0.3193 0.047(12) Uiso 1 1 calc R
C31 C 0.5311(6) 0.1513(4) 0.4230(4) 0.0592(14) Uani 1 1 d .
H31A H 0.6094 0.1914 0.4428 0.056(14) Uiso 1 1 calc R
H31B H 0.4767 0.1269 0.4750 0.076(18) Uiso 1 1 calc R
C32 C 0.4827(5) 0.0018(4) 0.3433(3) 0.0516(12) Uani 1 1 d .
H32A H 0.4281 -0.0260 0.3938 0.040(12) Uiso 1 1 calc R
H32B H 0.5280 -0.0585 0.3081 0.042(12) Uiso 1 1 calc R
C33 C 0.3773(5) 0.0708(4) 0.2886(3) 0.0478(12) Uani 1 1 d .
H33A H 0.4312 0.0936 0.2358 0.044(12) Uiso 1 1 calc R
H33B H 0.3004 0.0285 0.2699 0.046(13) Uiso 1 1 calc R

loop_
_atom_site_aniso_label
_atom_site_aniso_U_11
_atom_site_aniso_U_22
_atom_site_aniso_U_33
_atom_site_aniso_U_23
_atom_site_aniso_U_13
_atom_site_aniso_U_12
Zn1 0.0390(3) 0.0457(3) 0.0316(3) 0.0077(2) -0.0035(2) -0.0027(2)
S1 0.0807(10) 0.0863(11) 0.0507(8) 0.0206(7) -0.0010(7) -0.0388(8)
S2 0.0406(7) 0.1158(13) 0.0535(8) -0.0108(8) -0.0040(6) 0.0039(7)
Cl1 0.1050(12) 0.0648(10) 0.1042(13) 0.0080(9) -0.0137(10) 0.0388(9)
O1 0.0555(18) 0.0423(17) 0.0392(18) -0.0023(14) -0.0200(14) 0.0040(15)
O2 0.228(7) 0.045(3) 0.144(5) 0.023(3) -0.079(5) 0.000(4)
N1 0.045(2) 0.040(2) 0.0301(19) 0.0015(16) -0.0046(16) -0.0054(17)
N2 0.051(2) 0.037(2) 0.047(2) -0.0027(17) -0.0028(18) -0.0024(17)
N3 0.065(3) 0.062(3) 0.037(2) 0.008(2) 0.006(2) -0.008(2)
N4 0.039(2) 0.059(3) 0.049(2) -0.0029(19) -0.0026(18) -0.0049(19)
C1 0.039(2) 0.044(3) 0.032(2) 0.005(2) 0.0012(19) -0.009(2)
C2 0.050(3) 0.044(3) 0.044(3) -0.001(2) -0.001(2) -0.008(2)
C3 0.056(3) 0.040(3) 0.056(3) -0.001(2) 0.015(3) -0.008(2)
C4 0.056(3) 0.040(3) 0.053(3) 0.009(2) 0.001(2) 0.009(2)
C5 0.045(3) 0.054(3) 0.040(3) 0.013(2) -0.008(2) 0.001(2)
C6 0.036(2) 0.041(2) 0.030(2) 0.0091(19) -0.0012(18) -0.0061(18)
C7 0.044(2) 0.046(3) 0.029(2) 0.005(2) -0.0068(19) -0.010(2)
C8 0.094(4) 0.045(3) 0.037(3) -0.004(2) -0.020(3) -0.001(3)
C9 0.084(4) 0.058(3) 0.051(3) -0.012(3) 0.015(3) -0.014(3)
C10 0.063(4) 0.063(4) 0.114(5) -0.034(4) -0.005(4) 0.006(3)
C11 0.143(8) 0.073(5) 0.176(9) -0.014(5) -0.100(7) 0.029(5)
C12 0.178(8) 0.059(4) 0.093(5) 0.017(4) 0.006(5) -0.037(5)
C13 0.067(4) 0.051(3) 0.090(4) -0.010(3) 0.008(3) -0.013(3)
C14 0.045(3) 0.055(3) 0.043(3) 0.005(2) -0.004(2) -0.005(2)
C15 0.050(3) 0.044(3) 0.034(2) -0.003(2) -0.004(2) -0.006(2)
Zn2 0.0502(3) 0.0372(3) 0.0474(3) 0.0123(2) -0.0022(2) -0.0059(2)
Cl2 0.0861(11) 0.0461(8) 0.1319(15) -0.0133(8) 0.0341(10) 0.0065(7)
N11 0.047(2) 0.0318(19) 0.036(2) 0.0054(16) -0.0065(17) -0.0065(17)
N12 0.045(2) 0.042(2) 0.032(2) 0.0093(16) -0.0065(16) -0.0090(16)
O11 0.0469(17) 0.0298(15) 0.0449(18) 0.0003(13) -0.0013(14) -0.0019(13)
O12 0.051(2) 0.060(2) 0.057(2) 0.0031(17) -0.0132(16) -0.0020(17)
O1W 0.055(2) 0.0410(19) 0.053(2) 0.0097(16) -0.0167(16) -0.0103(15)
O2W 0.070(2) 0.0401(18) 0.040(2) 0.0102(16) -0.0162(16) -0.0165(17)
C21 0.045(2) 0.030(2) 0.040(2) 0.0024(19) -0.009(2) -0.0091(19)
C22 0.054(3) 0.042(3) 0.042(3) 0.005(2) -0.004(2) -0.005(2)
C23 0.052(3) 0.054(3) 0.050(3) -0.006(2) 0.006(2) -0.009(2)
C24 0.057(3) 0.039(3) 0.065(3) -0.011(2) 0.002(3) -0.007(2)
C25 0.063(3) 0.033(3) 0.064(3) 0.003(2) -0.004(3) -0.006(2)
C26 0.050(3) 0.032(2) 0.042(3) 0.0001(19) -0.005(2) -0.006(2)
C27 0.064(3) 0.031(2) 0.043(3) 0.010(2) -0.014(2) -0.009(2)
C28 0.053(3) 0.048(3) 0.050(3) 0.021(2) -0.007(2) -0.008(2)
C29 0.052(3) 0.057(3) 0.038(3) 0.015(2) -0.004(2) -0.007(2)
C30 0.052(3) 0.046(3) 0.048(3) 0.008(2) -0.004(2) -0.016(2)
C31 0.062(3) 0.060(3) 0.059(3) 0.005(3) -0.026(3) -0.010(3)
C32 0.060(3) 0.052(3) 0.042(3) 0.000(2) -0.004(2) -0.005(2)
C33 0.051(3) 0.057(3) 0.035(3) -0.005(2) -0.002(2) -0.005(2)

loop_
_atom_type_symbol
_atom_type_description
_atom_type_scat_dispersion_real
_atom_type_scat_dispersion_imag
_atom_type_scat_source
C C 0.0033 0.0016 'International Tables Vol C Tables 4.2.6.8 and 6.1.1.4'
H H 0.0000 0.0000 'International Tables Vol C Tables 4.2.6.8 and 6.1.1.4'
N N 0.0061 0.0033 'International Tables Vol C Tables 4.2.6.8 and 6.1.1.4'
O O 0.0106 0.0060 'International Tables Vol C Tables 4.2.6.8 and 6.1.1.4'
S S 0.1246 0.1234 'International Tables Vol C Tables 4.2.6.8 and 6.1.1.4'
Cl Cl 0.1484 0.1585 'International Tables Vol C Tables 4.2.6.8 and 6.1.1.4'
Zn Zn 0.2839 1.4301 'International Tables Vol C Tables 4.2.6.8 and 6.1.1.4'

loop_
_geom_angle_atom_site_label_1
_geom_angle_atom_site_label_2
_geom_angle_atom_site_label_3
_geom_angle
N3 Zn1 N4 114.00(17)
N3 Zn1 N1 123.48(16)
N4 Zn1 N1 121.81(15)
N3 Zn1 O1 94.26(15)
N4 Zn1 O1 95.38(14)
N1 Zn1 O1 89.06(13)
N3 Zn1 N2 95.07(15)
N4 Zn1 N2 89.69(14)
N1 Zn1 N2 77.67(13)
O1 Zn1 N2 166.52(11)
C1 O1 Zn1 128.1(3)
C11 O2 C12 108.5(5)
C7 N1 C8 116.9(4)
C7 N1 Zn1 125.5(3)
C8 N1 Zn1 117.3(3)
C13 N2 C9 111.1(4)
C13 N2 C10 108.1(4)
C9 N2 C10 106.9(4)
C13 N2 Zn1 118.7(3)
C9 N2 Zn1 95.2(3)
C10 N2 Zn1 115.6(3)
C14 N3 Zn1 178.7(4)
C15 N4 Zn1 174.6(4)
O1 C1 C2 120.4(4)
O1 C1 C6 123.2(4)
C2 C1 C6 116.4(4)
C3 C2 C1 123.3(5)
C3 C2 H2 118.3
C1 C2 H2 118.3
C2 C3 C4 119.1(4)
C2 C3 H3 120.4
C4 C3 H3 120.4
C5 C4 C3 120.2(4)
C5 C4 Cl1 120.1(4)
C3 C4 Cl1 119.7(4)
C4 C5 C6 121.5(4)
C4 C5 H5 119.2
C6 C5 H5 119.2
C5 C6 C1 119.4(4)
C5 C6 C7 116.6(4)
C1 C6 C7 123.9(4)
N1 C7 C6 128.1(4)
N1 C7 H7 116.0
C6 C7 H7 116.0
N1 C8 C9 110.5(4)
N1 C8 H8A 109.5
C9 C8 H8A 109.5
N1 C8 H8B 109.5
C9 C8 H8B 109.5
H8A C8 H8B 108.1
N2 C9 C8 111.9(4)
N2 C9 H9A 109.2
C8 C9 H9A 109.2
N2 C9 H9B 109.2
C8 C9 H9B 109.2
H9A C9 H9B 107.9
N2 C10 C11 109.8(6)
N2 C10 H10A 109.7
C11 C10 H10A 109.7
N2 C10 H10B 109.7
C11 C10 H10B 109.7
H10A C10 H10B 108.2
O2 C11 C10 112.2(6)
O2 C11 H11A 109.2
C10 C11 H11A 109.2
O2 C11 H11B 109.2
C10 C11 H11B 109.2
H11A C11 H11B 107.9
O2 C12 C13 112.7(6)
O2 C12 H12A 109.1
C13 C12 H12A 109.1
O2 C12 H12B 109.1
C13 C12 H12B 109.1
H12A C12 H12B 107.8
N2 C13 C12 112.0(5)
N2 C13 H13A 109.2
C12 C13 H13A 109.2
N2 C13 H13B 109.2
C12 C13 H13B 109.2
H13A C13 H13B 107.9
N3 C14 S1 179.0(5)
N4 C15 S2 178.6(5)
O11 Zn2 O1W 90.19(13)
O11 Zn2 N11 89.00(13)
O1W Zn2 N11 168.96(14)
O11 Zn2 O2W 92.88(13)
O1W Zn2 O2W 84.40(14)
N11 Zn2 O2W 106.63(13)
O11 Zn2 N12 169.65(12)
O1W Zn2 N12 100.02(13)
N11 Zn2 N12 80.66(13)
O2W Zn2 N12 89.83(13)
C27 N11 C28 119.7(4)
C27 N11 Zn2 125.4(3)
C28 N11 Zn2 114.5(3)
C33 N12 C30 107.2(3)
C33 N12 C29 108.1(3)
C30 N12 C29 110.0(3)
C33 N12 Zn2 118.4(3)
C30 N12 Zn2 113.4(3)
C29 N12 Zn2 99.3(2)
C21 O11 Zn2 127.9(3)
C31 O12 C32 110.2(4)
Zn2 O1W H1A 133(3)
Zn2 O1W H1B 104(4)
H1A O1W H1B 119(5)
Zn2 O2W H2A 136(4)
Zn2 O2W H2B 121(5)
H2A O2W H2B 102(6)
O11 C21 C22 118.8(4)
O11 C21 C26 123.8(4)
C22 C21 C26 117.3(4)
C23 C22 C21 122.4(4)
C23 C22 H22 118.8
C21 C22 H22 118.8
C22 C23 C24 120.1(5)
C22 C23 H23 120.0
C24 C23 H23 120.0
C25 C24 C23 119.9(4)
C25 C24 Cl2 120.6(4)
C23 C24 Cl2 119.5(4)
C24 C25 C26 121.6(4)
C24 C25 H25 119.2
C26 C25 H25 119.2
C25 C26 C21 118.6(4)
C25 C26 C27 117.5(4)
C21 C26 C27 123.9(4)
N11 C27 C26 127.4(4)
N11 C27 H27 116.3
C26 C27 H27 116.3
N11 C28 C29 109.5(4)
N11 C28 H28A 109.8
C29 C28 H28A 109.8
N11 C28 H28B 109.8
C29 C28 H28B 109.8
H28A C28 H28B 108.2
N12 C29 C28 112.1(4)
N12 C29 H29A 109.2
C28 C29 H29A 109.2
N12 C29 H29B 109.2
C28 C29 H29B 109.2
H29A C29 H29B 107.9
N12 C30 C31 111.6(4)
N12 C30 H30A 109.3
C31 C30 H30A 109.3
N12 C30 H30B 109.3
C31 C30 H30B 109.3
H30A C30 H30B 108.0
O12 C31 C30 111.5(4)
O12 C31 H31A 109.3
C30 C31 H31A 109.3
O12 C31 H31B 109.3
C30 C31 H31B 109.3
H31A C31 H31B 108.0
O12 C32 C33 110.8(4)
O12 C32 H32A 109.5
C33 C32 H32A 109.5
O12 C32 H32B 109.5
C33 C32 H32B 109.5
H32A C32 H32B 108.1
N12 C33 C32 113.2(4)
N12 C33 H33A 108.9
C32 C33 H33A 108.9
N12 C33 H33B 108.9
C32 C33 H33B 108.9
H33A C33 H33B 107.8

loop_
_geom_bond_atom_site_label_1
_geom_bond_atom_site_label_2
_geom_bond_distance
Zn1 N3 1.957(4)
Zn1 N4 1.966(4)
Zn1 N1 2.018(3)
Zn1 O1 2.052(3)
Zn1 N2 2.490(4)
S1 C14 1.626(5)
S2 C15 1.616(5)
Cl1 C4 1.735(4)
O1 C1 1.296(5)
O2 C11 1.377(10)
O2 C12 1.415(9)
N1 C7 1.268(5)
N1 C8 1.474(6)
N2 C13 1.450(6)
N2 C9 1.473(6)
N2 C10 1.481(6)
N3 C14 1.149(6)
N4 C15 1.144(5)
C1 C2 1.400(6)
C1 C6 1.417(6)
C2 C3 1.366(6)
C2 H2 0.9300
C3 C4 1.379(7)
C3 H3 0.9300
C4 C5 1.360(7)
C5 C6 1.398(6)
C5 H5 0.9300
C6 C7 1.436(6)
C7 H7 0.9300
C8 C9 1.477(7)
C8 H8A 0.9700
C8 H8B 0.9700
C9 H9A 0.9700
C9 H9B 0.9700
C10 C11 1.495(11)
C10 H10A 0.9700
C10 H10B 0.9700
C11 H11A 0.9700
C11 H11B 0.9700
C12 C13 1.468(9)
C12 H12A 0.9700
C12 H12B 0.9700
C13 H13A 0.9700
C13 H13B 0.9700
Zn2 O11 2.008(3)
Zn2 O1W 2.029(3)
Zn2 N11 2.063(3)
Zn2 O2W 2.091(3)
Zn2 N12 2.263(3)
Cl2 C24 1.730(5)
N11 C27 1.281(5)
N11 C28 1.447(5)
N12 C33 1.469(5)
N12 C30 1.475(5)
N12 C29 1.486(5)
O11 C21 1.323(5)
O12 C31 1.417(6)
O12 C32 1.418(6)
O1W H1A 1.05(6)
O1W H1B 0.77(6)
O2W H2A 0.76(6)
O2W H2B 0.75(6)
C21 C22 1.401(6)
C21 C26 1.417(6)
C22 C23 1.349(6)
C22 H22 0.9300
C23 C24 1.374(7)
C23 H23 0.9300
C24 C25 1.363(7)
C25 C26 1.396(6)
C25 H25 0.9300
C26 C27 1.428(6)
C27 H27 0.9300
C28 C29 1.501(6)
C28 H28A 0.9700
C28 H28B 0.9700
C29 H29A 0.9700
C29 H29B 0.9700
C30 C31 1.508(6)
C30 H30A 0.9700
C30 H30B 0.9700
C31 H31A 0.9700
C31 H31B 0.9700
C32 C33 1.500(6)
C32 H32A 0.9700
C32 H32B 0.9700
C33 H33A 0.9700
C33 H33B 0.9700

loop_
_geom_torsion_atom_site_label_1
_geom_torsion_atom_site_label_2
_geom_torsion_atom_site_label_3
_geom_torsion_atom_site_label_4
_geom_torsion
N3 Zn1 O1 C1 108.3(4)
N4 Zn1 O1 C1 -137.1(4)
N1 Zn1 O1 C1 -15.2(3)
N2 Zn1 O1 C1 -25.4(7)
N3 Zn1 N1 C7 -80.2(4)
N4 Zn1 N1 C7 110.1(4)
O1 Zn1 N1 C7 14.3(4)
N2 Zn1 N1 C7 -168.1(4)
N3 Zn1 N1 C8 94.0(4)
N4 Zn1 N1 C8 -75.8(4)
O1 Zn1 N1 C8 -171.5(4)
N2 Zn1 N1 C8 6.0(3)
N3 Zn1 N2 C13 -36.6(4)
N4 Zn1 N2 C13 -150.6(4)
N1 Zn1 N2 C13 86.6(4)
O1 Zn1 N2 C13 97.1(6)
N3 Zn1 N2 C9 -154.1(3)
N4 Zn1 N2 C9 91.8(3)
N1 Zn1 N2 C9 -30.9(3)
O1 Zn1 N2 C9 -20.5(7)
N3 Zn1 N2 C10 94.3(4)
N4 Zn1 N2 C10 -19.7(4)
N1 Zn1 N2 C10 -142.5(4)
O1 Zn1 N2 C10 -132.0(6)
N4 Zn1 N3 C14 106(18)
N1 Zn1 N3 C14 -64(19)
O1 Zn1 N3 C14 -156(18)
N2 Zn1 N3 C14 14(18)
N3 Zn1 N4 C15 -24(4)
N1 Zn1 N4 C15 147(4)
O1 Zn1 N4 C15 -121(4)
N2 Zn1 N4 C15 72(4)
Zn1 O1 C1 C2 -171.9(3)
Zn1 O1 C1 C6 9.7(6)
O1 C1 C2 C3 -176.8(4)
C6 C1 C2 C3 1.7(6)
C1 C2 C3 C4 -1.4(7)
C2 C3 C4 C5 0.4(7)
C2 C3 C4 Cl1 178.5(4)
C3 C4 C5 C6 0.3(7)
Cl1 C4 C5 C6 -177.8(3)
C4 C5 C6 C1 0.0(7)
C4 C5 C6 C7 175.4(4)
O1 C1 C6 C5 177.5(4)
C2 C1 C6 C5 -1.0(6)
O1 C1 C6 C7 2.4(6)
C2 C1 C6 C7 -176.0(4)
C8 N1 C7 C6 176.9(4)
Zn1 N1 C7 C6 -8.9(6)
C5 C6 C7 N1 -178.0(4)
C1 C6 C7 N1 -2.9(7)
C7 N1 C8 C9 -163.8(4)
Zn1 N1 C8 C9 21.5(5)
C13 N2 C9 C8 -70.7(5)
C10 N2 C9 C8 171.5(4)
Zn1 N2 C9 C8 52.7(4)
N1 C8 C9 N2 -55.8(6)
C13 N2 C10 C11 54.1(6)
C9 N2 C10 C11 173.8(5)
Zn1 N2 C10 C11 -81.7(5)
C12 O2 C11 C10 60.5(9)
N2 C10 C11 O2 -60.2(8)
C11 O2 C12 C13 -58.7(9)
C9 N2 C13 C12 -170.3(5)
C10 N2 C13 C12 -53.3(6)
Zn1 N2 C13 C12 80.9(5)
O2 C12 C13 N2 56.9(7)
Zn1 N3 C14 S1 43(42)
Zn1 N4 C15 S2 -161(16)
O11 Zn2 N11 C27 13.1(4)
O1W Zn2 N11 C27 -72.7(8)
O2W Zn2 N11 C27 105.8(4)
N12 Zn2 N11 C27 -167.2(4)
O11 Zn2 N11 C28 -173.9(3)
O1W Zn2 N11 C28 100.2(8)
O2W Zn2 N11 C28 -81.2(3)
N12 Zn2 N11 C28 5.8(3)
O11 Zn2 N12 C33 -144.4(6)
O1W Zn2 N12 C33 45.1(3)
N11 Zn2 N12 C33 -146.0(3)
O2W Zn2 N12 C33 -39.2(3)
O11 Zn2 N12 C30 88.8(7)
O1W Zn2 N12 C30 -81.7(3)
N11 Zn2 N12 C30 87.2(3)
O2W Zn2 N12 C30 -166.0(3)
O11 Zn2 N12 C29 -27.9(8)
O1W Zn2 N12 C29 161.6(3)
N11 Zn2 N12 C29 -29.5(3)
O2W Zn2 N12 C29 77.4(3)
O1W Zn2 O11 C21 151.0(3)
N11 Zn2 O11 C21 -18.0(3)
O2W Zn2 O11 C21 -124.6(3)
N12 Zn2 O11 C21 -19.6(9)
Zn2 O11 C21 C22 -165.5(3)
Zn2 O11 C21 C26 15.6(6)
O11 C21 C22 C23 -176.2(4)
C26 C21 C22 C23 2.7(7)
C21 C22 C23 C24 -1.2(7)
C22 C23 C24 C25 -0.6(8)
C22 C23 C24 Cl2 178.4(4)
C23 C24 C25 C26 1.0(8)
Cl2 C24 C25 C26 -178.1(4)
C24 C25 C26 C21 0.5(7)
C24 C25 C26 C27 179.1(4)
O11 C21 C26 C25 176.6(4)
C22 C21 C26 C25 -2.3(6)
O11 C21 C26 C27 -1.8(7)
C22 C21 C26 C27 179.3(4)
C28 N11 C27 C26 -178.7(4)
Zn2 N11 C27 C26 -6.0(7)
C25 C26 C27 N11 178.6(4)
C21 C26 C27 N11 -3.0(7)
C27 N11 C28 C29 -166.3(4)
Zn2 N11 C28 C29 20.3(5)
C33 N12 C29 C28 174.8(4)
C30 N12 C29 C28 -68.5(5)
Zn2 N12 C29 C28 50.7(4)
N11 C28 C29 N12 -50.8(5)
C33 N12 C30 C31 -54.0(5)
C29 N12 C30 C31 -171.3(4)
Zn2 N12 C30 C31 78.5(4)
C32 O12 C31 C30 -58.7(5)
N12 C30 C31 O12 58.2(6)
C31 O12 C32 C33 57.7(5)
C30 N12 C33 C32 54.5(5)
C29 N12 C33 C32 173.0(4)
Zn2 N12 C33 C32 -75.3(4)
O12 C32 C33 N12 -57.7(5)
